data_4338874
loop_
_publ_author_name
'Liu, Hai-Yan'
'Wu, Hua'
'Ma, Jian-Fang'
'Song, Shu-Yan'
'Yang, Jin'
'Liu, Ying-Ying'
'Su, Zhong-Min'

_publ_section_title
;
 Structural study of silver(I) sulfonate complexes with pyrazine
 derivatives.
;
_journal_issue 18
_journal_name_full 'Inorganic chemistry'
_journal_page_first 7299
_journal_page_last 7311
_journal_paper_doi 10.1021/ic070147s
_journal_volume 46
_journal_year 2007
_chemical_formula_moiety 'C16 H19 Ag N3 O4.50 S'
_chemical_formula_sum 'C16 H19 Ag N3 O4.5 S'
_chemical_formula_weight 465.27
_chemical_name_systematic
;
 ?
;
_space_group_IT_number 161
_symmetry_cell_setting trigonal
_symmetry_space_group_name_Hall 'R 3 -2"c'
_symmetry_space_group_name_H-M 'R 3 c :H'
_atom_sites_solution_hydrogens geom
_atom_sites_solution_primary direct
_atom_sites_solution_secondary difmap
_audit_creation_method SHELXL-97
_cell_angle_alpha 90.00
_cell_angle_beta 90.00
_cell_angle_gamma 120.00
_cell_formula_units_Z 18
_cell_length_a 21.949(7)
_cell_length_b 21.949(7)
_cell_length_c 20.220(5)
_cell_measurement_reflns_used 24181
_cell_measurement_temperature 293(2)
_cell_measurement_theta_max 27.5
_cell_measurement_theta_min 3.0
_cell_volume 8436(4)
_computing_cell_refinement PROCESS-AUTO
_computing_data_collection PROCESS-AUTO
_computing_data_reduction PROCESS-AUTO
_computing_structure_refinement 'SHELXL-97 (Sheldrick, 1997)'
_computing_structure_solution 'SHELXS-97 (Sheldrick, 1997)'
_diffrn_ambient_temperature 293(2)
_diffrn_measured_fraction_theta_full 0.998
_diffrn_measured_fraction_theta_max 0.999
_diffrn_measurement_device_type 'Rigaku RAXIS-RAPID'
_diffrn_measurement_method '\w scan'
_diffrn_radiation_monochromator graphite
_diffrn_radiation_source 'fine-focus sealed tube'
_diffrn_radiation_type MoK\a
_diffrn_radiation_wavelength 0.71069
_diffrn_reflns_av_R_equivalents 0.0384
_diffrn_reflns_av_sigmaI/netI 0.0277
_diffrn_reflns_limit_h_max 28
_diffrn_reflns_limit_h_min -28
_diffrn_reflns_limit_k_max 28
_diffrn_reflns_limit_k_min -28
_diffrn_reflns_limit_l_max 23
_diffrn_reflns_limit_l_min -26
_diffrn_reflns_number 26384
_diffrn_reflns_theta_full 25.00
_diffrn_reflns_theta_max 27.47
_diffrn_reflns_theta_min 3.01
_diffrn_standards_decay_% none
_diffrn_standards_interval_count none
_diffrn_standards_interval_time none
_diffrn_standards_number none
_exptl_absorpt_coefficient_mu 1.215
_exptl_absorpt_correction_T_max 0.624
_exptl_absorpt_correction_T_min 0.539
_exptl_absorpt_correction_type multi-scan
_exptl_absorpt_process_details
;
Higashi,T (1995) Program for absorption correction. 
Rigaku Corporation, Tokyo, Japan.
;
_exptl_crystal_colour colorless
_exptl_crystal_density_diffrn 1.648
_exptl_crystal_density_meas ?
_exptl_crystal_density_method 'not measured'
_exptl_crystal_description block
_exptl_crystal_F_000 4230
_exptl_crystal_size_max 0.627
_exptl_crystal_size_mid 0.431
_exptl_crystal_size_min 0.388
_refine_diff_density_max 0.969
_refine_diff_density_min -0.266
_refine_diff_density_rms 0.088
_refine_ls_abs_structure_details 'Flack H D (1983), Acta Cryst. A39, 876-881'
_refine_ls_abs_structure_Flack 0.02(3)
_refine_ls_extinction_method none
_refine_ls_goodness_of_fit_ref 1.082
_refine_ls_hydrogen_treatment mixed
_refine_ls_matrix_type full
_refine_ls_number_parameters 241
_refine_ls_number_reflns 4109
_refine_ls_number_restraints 4
_refine_ls_restrained_S_all 1.082
_refine_ls_R_factor_all 0.0342
_refine_ls_R_factor_gt 0.0312
_refine_ls_shift/su_max 0.002
_refine_ls_shift/su_mean 0.000
_refine_ls_structure_factor_coef Fsqd
_refine_ls_weighting_details 'calc w=1/[\s^2^(Fo^2^)+(0.0607P)^2^+0.0000P] where P=(Fo^2^+2Fc^2^)/3'
_refine_ls_weighting_scheme calc
_refine_ls_wR_factor_gt 0.0869
_refine_ls_wR_factor_ref 0.0888
_reflns_number_gt 3822
_reflns_number_total 4109
_reflns_threshold_expression >2sigma(I)
_cod_data_source_file ic070147s-file003.cif
_cod_data_source_block compound-8
_cod_depositor_comments
;
The following automatic conversions were performed:

'_symmetry_cell_setting' value 'Trigonal' changed to 'trigonal'
according to
/usr/data/users/saulius/automatic-downloads/retrospective/ACS/lib/dictionaries/cif_core.dic
dictionary named 'cif_core.dic' version 2.4.2 from 2011-04-26.

Automatic conversion script
Id: cif_fix_values 2281 2013-09-26 08:29:07Z andrius 

The following automatic conversions were performed:

'_exptl_crystal_density_meas' value 'none' was changed to '?' - the
value is perceived as not measured.

Automatic conversion script
Id: cif_fix_values 3008 2015-01-20 13:52:24Z robertas 
;
_cod_original_sg_symbol_H-M R3c
_cod_original_formula_sum 'C16 H19 Ag N3 O4.50 S'
_cod_database_code 4338874

loop_
_symmetry_equiv_pos_as_xyz
'x, y, z'
'-y, x-y, z'
'-x+y, -x, z'
'-x+y, y, z+1/2'
'x, x-y, z+1/2'
'-y, -x, z+1/2'
'x+2/3, y+1/3, z+1/3'
'-y+2/3, x-y+1/3, z+1/3'
'-x+y+2/3, -x+1/3, z+1/3'
'-x+y+2/3, y+1/3, z+5/6'
'x+2/3, x-y+1/3, z+5/6'
'-y+2/3, -x+1/3, z+5/6'
'x+1/3, y+2/3, z+2/3'
'-y+1/3, x-y+2/3, z+2/3'
'-x+y+1/3, -x+2/3, z+2/3'
'-x+y+1/3, y+2/3, z+7/6'
'x+1/3, x-y+2/3, z+7/6'
'-y+1/3, -x+2/3, z+7/6'

loop_
_atom_site_label
_atom_site_type_symbol
_atom_site_fract_x
_atom_site_fract_y
_atom_site_fract_z
_atom_site_U_iso_or_equiv
_atom_site_adp_type
_atom_site_occupancy
_atom_site_symmetry_multiplicity
_atom_site_calc_flag
_atom_site_refinement_flags
Ag1 Ag -0.086359(17) 0.605722(17) 0.703277(10) 0.05424(11) Uani 1 1 d .
C1 C 0.1641(2) 0.6344(2) 0.4846(2) 0.0446(8) Uani 1 1 d .
C2 C 0.2337(2) 0.6647(3) 0.5024(2) 0.0562(10) Uani 1 1 d .
H2 H 0.2637 0.6547 0.4782 0.067 Uiso 1 1 calc R
C3 C 0.2599(2) 0.7105(3) 0.5567(3) 0.0646(12) Uani 1 1 d .
H3 H 0.3071 0.7309 0.5683 0.077 Uiso 1 1 calc R
C4 C 0.2169(2) 0.7249(2) 0.5919(2) 0.0553(10) Uani 1 1 d .
H4 H 0.2345 0.7532 0.6292 0.066 Uiso 1 1 calc R
C5 C 0.1022(2) 0.7174(2) 0.6090(2) 0.0434(7) Uani 1 1 d .
H5 H 0.1211 0.7488 0.6441 0.052 Uiso 1 1 calc R
C6 C 0.0332(2) 0.69110(19) 0.59300(18) 0.0420(7) Uani 1 1 d .
C7 C 0.0058(2) 0.6446(2) 0.5387(2) 0.0452(7) Uani 1 1 d .
H7 H -0.0410 0.6271 0.5268 0.054 Uiso 1 1 calc R
C8 C 0.0453(2) 0.6248(2) 0.50334(19) 0.0436(7) Uani 1 1 d .
H8 H 0.0252 0.5939 0.4680 0.052 Uiso 1 1 calc R
C9 C 0.11736(18) 0.65067(17) 0.51956(17) 0.0385(7) Uani 1 1 d .
C10 C 0.14578(18) 0.69840(19) 0.57411(17) 0.0404(7) Uani 1 1 d .
C11 C 0.0184(2) 0.5463(2) 0.68560(18) 0.0435(8) Uani 1 1 d .
C12 C 0.04891(19) 0.51275(19) 0.65135(17) 0.0388(7) Uani 1 1 d .
C13 C -0.0494(2) 0.45727(19) 0.58625(19) 0.0427(7) Uani 1 1 d .
H13 H -0.0745 0.4261 0.5524 0.051 Uiso 1 1 calc R
C14 C -0.0791(2) 0.4909(2) 0.6199(2) 0.0456(8) Uani 1 1 d .
H14 H -0.1238 0.4819 0.6082 0.055 Uiso 1 1 calc R
C16 C 0.0550(3) 0.5950(3) 0.7422(2) 0.0658(13) Uani 1 1 d .
H16A H 0.0259 0.6128 0.7590 0.099 Uiso 1 1 calc R
H16B H 0.0989 0.6336 0.7273 0.099 Uiso 1 1 calc R
H16C H 0.0635 0.5700 0.7766 0.099 Uiso 1 1 calc R
C17 C 0.1205(3) 0.5252(3) 0.6690(3) 0.0622(11) Uani 1 1 d .
H17A H 0.1324 0.4977 0.6405 0.093 Uiso 1 1 calc R
H17B H 0.1205 0.5116 0.7141 0.093 Uiso 1 1 calc R
H17C H 0.1544 0.5742 0.6637 0.093 Uiso 1 1 calc R
N1 N -0.0110(2) 0.7064(2) 0.6302(2) 0.0514(8) Uani 1 1 d D
HN1 H -0.043(3) 0.705(3) 0.608(3) 0.077 Uiso 1 1 d D
HN2 H 0.014(3) 0.735(3) 0.656(3) 0.077 Uiso 1 1 d D
N2 N -0.04493(17) 0.53581(16) 0.66838(15) 0.0425(7) Uani 1 1 d .
N3 N 0.01509(16) 0.46881(15) 0.60170(15) 0.0378(6) Uani 1 1 d .
O1 O 0.1108(3) 0.6045(3) 0.3678(2) 0.0959(15) Uani 1 1 d .
O2 O 0.1955(3) 0.5700(3) 0.3962(3) 0.0978(15) Uani 1 1 d .
O3 O 0.0792(3) 0.50963(19) 0.4408(2) 0.0857(12) Uani 1 1 d .
OW1 O -0.0652(3) 0.4490(3) 0.3975(3) 0.1096(16) Uani 1 1 d .
OW2 O 0.2619(6) 0.5237(6) 0.3048(5) 0.102(3) Uani 0.50 1 d P
S1 S 0.13446(6) 0.57537(6) 0.41617(5) 0.0510(2) Uani 1 1 d .

loop_
_atom_site_aniso_label
_atom_site_aniso_U_11
_atom_site_aniso_U_22
_atom_site_aniso_U_33
_atom_site_aniso_U_23
_atom_site_aniso_U_13
_atom_site_aniso_U_12
Ag1 0.06216(19) 0.05910(19) 0.06118(18) -0.00607(14) 0.01608(14) 0.04510(16)
C1 0.055(2) 0.0392(18) 0.0455(19) 0.0032(15) 0.0050(16) 0.0278(16)
C2 0.048(2) 0.066(3) 0.066(3) -0.004(2) 0.0024(19) 0.037(2)
C3 0.0360(19) 0.069(3) 0.085(3) -0.010(2) -0.008(2) 0.024(2)
C4 0.044(2) 0.054(2) 0.059(2) -0.0077(18) -0.0078(18) 0.0188(18)
C5 0.0405(17) 0.0417(18) 0.0432(18) -0.0015(14) 0.0026(14) 0.0169(15)
C6 0.0417(17) 0.0388(17) 0.0458(19) 0.0056(14) 0.0075(14) 0.0203(15)
C7 0.0388(18) 0.0513(19) 0.0445(18) 0.0020(14) -0.0025(14) 0.0219(16)
C8 0.0436(19) 0.0442(19) 0.0391(18) 0.0015(14) -0.0017(14) 0.0191(16)
C9 0.0387(16) 0.0337(16) 0.0417(17) 0.0066(13) 0.0052(13) 0.0171(13)
C10 0.0364(17) 0.0397(17) 0.0418(18) 0.0070(14) 0.0041(13) 0.0166(15)
C11 0.061(2) 0.0444(19) 0.0358(17) 0.0022(14) 0.0063(15) 0.0347(18)
C12 0.0442(18) 0.0411(17) 0.0405(17) 0.0024(13) 0.0052(14) 0.0285(15)
C13 0.0465(19) 0.0400(18) 0.0478(18) -0.0040(15) 0.0035(15) 0.0262(15)
C14 0.0440(19) 0.044(2) 0.057(2) 0.0026(16) 0.0073(16) 0.0287(17)
C16 0.092(4) 0.077(3) 0.052(2) -0.017(2) -0.009(2) 0.060(3)
C17 0.057(3) 0.069(3) 0.076(3) -0.013(2) -0.009(2) 0.043(2)
N1 0.0475(18) 0.055(2) 0.054(2) -0.0030(15) 0.0080(15) 0.0272(17)
N2 0.0555(17) 0.0455(16) 0.0430(16) 0.0038(12) 0.0147(13) 0.0377(14)
N3 0.0440(15) 0.0360(14) 0.0415(16) 0.0018(11) 0.0105(12) 0.0261(13)
O1 0.171(5) 0.111(3) 0.054(2) -0.011(2) -0.023(2) 0.107(4)
O2 0.090(3) 0.108(3) 0.113(4) -0.036(3) 0.008(3) 0.063(3)
O3 0.109(3) 0.0478(18) 0.076(2) -0.0073(16) -0.002(2) 0.021(2)
OW1 0.128(4) 0.098(4) 0.092(3) 0.016(3) -0.027(3) 0.049(3)
OW2 0.135(9) 0.135(9) 0.081(5) 0.005(5) 0.027(6) 0.101(8)
S1 0.0645(6) 0.0475(5) 0.0510(5) 0.0001(4) 0.0042(4) 0.0355(5)

loop_
_atom_type_symbol
_atom_type_description
_atom_type_scat_dispersion_real
_atom_type_scat_dispersion_imag
_atom_type_scat_source
C C 0.0033 0.0016 'International Tables Vol C Tables 4.2.6.8 and 6.1.1.4'
H H 0.0000 0.0000 'International Tables Vol C Tables 4.2.6.8 and 6.1.1.4'
N N 0.0061 0.0033 'International Tables Vol C Tables 4.2.6.8 and 6.1.1.4'
O O 0.0106 0.0060 'International Tables Vol C Tables 4.2.6.8 and 6.1.1.4'
S S 0.1246 0.1234 'International Tables Vol C Tables 4.2.6.8 and 6.1.1.4'
Ag Ag -0.8971 1.1015 'International Tables Vol C Tables 4.2.6.8 and 6.1.1.4'

loop_
_geom_angle_atom_site_label_1
_geom_angle_atom_site_label_2
_geom_angle_atom_site_label_3
_geom_angle
_geom_angle_site_symmetry_1
_geom_angle_site_symmetry_3
N3 Ag1 N2 160.28(11) 18_554 .
N3 Ag1 N1 101.95(12) 18_554 .
N2 Ag1 N1 95.94(12) . .
C2 C1 C9 120.9(4) . .
C2 C1 S1 117.9(3) . .
C9 C1 S1 121.3(3) . .
C1 C2 C3 120.5(4) . .
C1 C2 H2 119.7 . .
C3 C2 H2 119.7 . .
C4 C3 C2 120.0(4) . .
C4 C3 H3 120.0 . .
C2 C3 H3 120.0 . .
C3 C4 C10 122.1(4) . .
C3 C4 H4 118.9 . .
C10 C4 H4 118.9 . .
C6 C5 C10 122.1(4) . .
C6 C5 H5 118.9 . .
C10 C5 H5 118.9 . .
C5 C6 N1 122.0(4) . .
C5 C6 C7 118.2(3) . .
N1 C6 C7 119.8(4) . .
C8 C7 C6 122.2(3) . .
C8 C7 H7 118.9 . .
C6 C7 H7 118.9 . .
C7 C8 C9 120.8(4) . .
C7 C8 H8 119.6 . .
C9 C8 H8 119.6 . .
C8 C9 C1 125.3(3) . .
C8 C9 C10 117.4(3) . .
C1 C9 C10 117.3(3) . .
C5 C10 C4 121.7(4) . .
C5 C10 C9 119.3(3) . .
C4 C10 C9 119.0(3) . .
N2 C11 C12 120.6(4) . .
N2 C11 C16 117.5(3) . .
C12 C11 C16 121.9(4) . .
N3 C12 C11 120.9(3) . .
N3 C12 C17 117.8(3) . .
C11 C12 C17 121.3(4) . .
N3 C13 C14 121.2(4) . .
N3 C13 H13 119.4 . .
C14 C13 H13 119.4 . .
N2 C14 C13 121.2(4) . .
N2 C14 H14 119.4 . .
C13 C14 H14 119.4 . .
C11 C16 H16A 109.5 . .
C11 C16 H16B 109.5 . .
H16A C16 H16B 109.5 . .
C11 C16 H16C 109.5 . .
H16A C16 H16C 109.5 . .
H16B C16 H16C 109.5 . .
C12 C17 H17A 109.5 . .
C12 C17 H17B 109.5 . .
H17A C17 H17B 109.5 . .
C12 C17 H17C 109.5 . .
H17A C17 H17C 109.5 . .
H17B C17 H17C 109.5 . .
C6 N1 Ag1 110.0(3) . .
C6 N1 HN1 113(5) . .
Ag1 N1 HN1 96(5) . .
C6 N1 HN2 106(5) . .
Ag1 N1 HN2 101(5) . .
HN1 N1 HN2 129(5) . .
C14 N2 C11 118.3(3) . .
C14 N2 Ag1 117.9(2) . .
C11 N2 Ag1 122.7(3) . .
C12 N3 C13 117.7(3) . .
C12 N3 Ag1 124.8(2) . 12_554
C13 N3 Ag1 117.3(2) . 12_554
O1 S1 O3 112.4(3) . .
O1 S1 O2 114.1(3) . .
O3 S1 O2 111.3(3) . .
O1 S1 C1 107.2(2) . .
O3 S1 C1 106.3(2) . .
O2 S1 C1 104.9(2) . .

loop_
_geom_bond_atom_site_label_1
_geom_bond_atom_site_label_2
_geom_bond_distance
_geom_bond_site_symmetry_2
Ag1 N3 2.234(3) 18_554
Ag1 N2 2.253(3) .
Ag1 N1 2.479(4) .
C1 C2 1.375(6) .
C1 C9 1.430(5) .
C1 S1 1.782(4) .
C2 C3 1.405(7) .
C2 H2 0.9300 .
C3 C4 1.338(7) .
C3 H3 0.9300 .
C4 C10 1.414(6) .
C4 H4 0.9300 .
C5 C6 1.362(5) .
C5 C10 1.409(5) .
C5 H5 0.9300 .
C6 N1 1.394(5) .
C6 C7 1.412(6) .
C7 C8 1.353(6) .
C7 H7 0.9300 .
C8 C9 1.426(5) .
C8 H8 0.9300 .
C9 C10 1.432(5) .
C11 N2 1.337(5) .
C11 C12 1.401(5) .
C11 C16 1.496(6) .
C12 N3 1.332(5) .
C12 C17 1.497(6) .
C13 N3 1.343(5) .
C13 C14 1.384(5) .
C13 H13 0.9300 .
C14 N2 1.325(6) .
C14 H14 0.9300 .
C16 H16A 0.9600 .
C16 H16B 0.9600 .
C16 H16C 0.9600 .
C17 H17A 0.9600 .
C17 H17B 0.9600 .
C17 H17C 0.9600 .
N1 HN1 0.82(4) .
N1 HN2 0.79(4) .
N3 Ag1 2.234(3) 12_554
O1 S1 1.403(4) .
O2 S1 1.459(5) .
O3 S1 1.432(4) .

loop_
_geom_hbond_atom_site_label_D
_geom_hbond_atom_site_label_H
_geom_hbond_atom_site_label_A
_geom_hbond_distance_DH
_geom_hbond_distance_HA
_geom_hbond_distance_DA
_geom_hbond_angle_DHA
_geom_hbond_site_symmetry_A
N1 HN2 O1 0.79(4) 2.19(5) 2.915(6) 153(6) 8_565

loop_
_geom_torsion_atom_site_label_1
_geom_torsion_atom_site_label_2
_geom_torsion_atom_site_label_3
_geom_torsion_atom_site_label_4
_geom_torsion
_geom_torsion_site_symmetry_1
_geom_torsion_site_symmetry_4
C9 C1 C2 C3 2.2(7) . .
S1 C1 C2 C3 -178.7(4) . .
C1 C2 C3 C4 0.2(8) . .
C2 C3 C4 C10 -3.7(8) . .
C10 C5 C6 N1 175.8(4) . .
C10 C5 C6 C7 -1.4(6) . .
C5 C6 C7 C8 1.2(6) . .
N1 C6 C7 C8 -176.0(4) . .
C6 C7 C8 C9 -0.3(6) . .
C7 C8 C9 C1 -178.5(4) . .
C7 C8 C9 C10 -0.3(5) . .
C2 C1 C9 C8 177.0(4) . .
S1 C1 C9 C8 -2.1(5) . .
C2 C1 C9 C10 -1.2(5) . .
S1 C1 C9 C10 179.7(2) . .
C6 C5 C10 C4 -178.7(4) . .
C6 C5 C10 C9 0.7(6) . .
C3 C4 C10 C5 -175.9(5) . .
C3 C4 C10 C9 4.6(7) . .
C8 C9 C10 C5 0.2(5) . .
C1 C9 C10 C5 178.5(3) . .
C8 C9 C10 C4 179.6(4) . .
C1 C9 C10 C4 -2.1(5) . .
N2 C11 C12 N3 -1.1(6) . .
C16 C11 C12 N3 179.0(4) . .
N2 C11 C12 C17 178.6(4) . .
C16 C11 C12 C17 -1.2(6) . .
N3 C13 C14 N2 0.1(6) . .
C5 C6 N1 Ag1 -101.5(4) . .
C7 C6 N1 Ag1 75.6(4) . .
N3 Ag1 N1 C6 170.1(3) 18_554 .
N2 Ag1 N1 C6 -1.6(3) . .
C13 C14 N2 C11 -2.0(6) . .
C13 C14 N2 Ag1 166.1(3) . .
C12 C11 N2 C14 2.5(5) . .
C16 C11 N2 C14 -177.7(4) . .
C12 C11 N2 Ag1 -165.0(3) . .
C16 C11 N2 Ag1 14.9(5) . .
N3 Ag1 N2 C14 111.6(4) 18_554 .
N1 Ag1 N2 C14 -93.3(3) . .
N3 Ag1 N2 C11 -80.9(4) 18_554 .
N1 Ag1 N2 C11 74.2(3) . .
C11 C12 N3 C13 -0.8(5) . .
C17 C12 N3 C13 179.5(4) . .
C11 C12 N3 Ag1 173.9(3) . 12_554
C17 C12 N3 Ag1 -5.9(5) . 12_554
C14 C13 N3 C12 1.3(5) . .
C14 C13 N3 Ag1 -173.8(3) . 12_554
C2 C1 S1 O1 -118.2(4) . .
C9 C1 S1 O1 60.9(4) . .
C2 C1 S1 O3 121.4(4) . .
C9 C1 S1 O3 -59.5(4) . .
C2 C1 S1 O2 3.4(4) . .
C9 C1 S1 O2 -177.5(4) . .
